data_4303374
loop_
_publ_author_name
'Andrew D. Burrows'
'Ross W. Harrington'
'Andrew S. Kirk'
'Mary F. Mahon'
'Frank Marken'
'John E. Warren'
'Michael K. Whittlesey'

_publ_section_title
;
Synthesis, Characterization, and Electrochemistry of a Series of Iron(II)
Complexes Containing Self-Assembled
1,5-Diaza-3,7-diphosphabicyclo[3.3.1]nonane Ligands
;
_journal_name_full 'Inorganic Chemistry'
_journal_page_first 9924
_journal_page_last 9935
_journal_paper_doi 10.1021/ic900874f
_journal_volume 48
_journal_year 2009
_chemical_formula_sum 'C34 H40 Cl2 Fe N4 P4'
_chemical_formula_weight 755.37
_chemical_name_systematic
; 
 ? 
;
_space_group_IT_number 14
_symmetry_cell_setting monoclinic
_symmetry_space_group_name_Hall '-P 2ybc'
_symmetry_space_group_name_H-M 'P 1 21/c 1'
_atom_sites_solution_hydrogens geom
_atom_sites_solution_primary direct
_atom_sites_solution_secondary difmap
_audit_creation_method SHELXL-97
_cell_angle_alpha 90.00
_cell_angle_beta 97.990(1)
_cell_angle_gamma 90.00
_cell_formula_units_Z 6
_cell_length_a 21.9030(2)
_cell_length_b 10.3800(1)
_cell_length_c 22.1870(2)
_cell_measurement_reflns_used 49527
_cell_measurement_temperature 150(2)
_cell_measurement_theta_max 27.485
_cell_measurement_theta_min 2.910
_cell_volume 4995.32(8)
_computing_cell_refinement 'HKL Scalepack (Otwinowski & Minor 1997)'
_computing_data_collection 'Collect (Bruker AXS BV, 1997-2004)'
_computing_data_reduction 'Denzo & Scalepack (Otwinowski & Minor,1997)'
_computing_molecular_graphics 'ORTEX (P.McArdle, 1995)'
_computing_publication_material 'SHELXL-97/2 (Sheldrick,1997)'
_computing_structure_refinement 'SHELXL-97/2 (Sheldrick, 1997)'
_computing_structure_solution 'SHELXS-97 (Sheldrick, 1990)'
_diffrn_ambient_temperature 150(2)
_diffrn_measured_fraction_theta_full 0.997
_diffrn_measured_fraction_theta_max 0.997
_diffrn_measurement_device_type '95mm CCD camera on \k-goniostat'
_diffrn_measurement_method CCD
_diffrn_radiation_monochromator 'horizonally mounted graphite crystal'
_diffrn_radiation_source 'fine-focus sealed tube'
_diffrn_radiation_type MoK\a
_diffrn_radiation_wavelength 0.71073
_diffrn_reflns_av_R_equivalents 0.0482
_diffrn_reflns_av_sigmaI/netI 0.0413
_diffrn_reflns_limit_h_max 28
_diffrn_reflns_limit_h_min -27
_diffrn_reflns_limit_k_max 13
_diffrn_reflns_limit_k_min -13
_diffrn_reflns_limit_l_max 28
_diffrn_reflns_limit_l_min -28
_diffrn_reflns_number 63320
_diffrn_reflns_theta_full 27.49
_diffrn_reflns_theta_max 27.49
_diffrn_reflns_theta_min 3.58
_exptl_absorpt_coefficient_mu 0.838
_exptl_absorpt_correction_T_max 0.94
_exptl_absorpt_correction_T_min 0.80
_exptl_absorpt_correction_type multi-scan
_exptl_absorpt_process_details
;
multi-scan from symmetry-related measurements 
 Sortav (Blessing 1995)
;
_exptl_crystal_density_diffrn 1.507
_exptl_crystal_density_method 'not measured'
_exptl_crystal_description block
_exptl_crystal_F_000 2352
_exptl_crystal_size_max 0.45
_exptl_crystal_size_mid 0.30
_exptl_crystal_size_min 0.25
_refine_diff_density_max 0.472
_refine_diff_density_min -0.427
_refine_diff_density_rms 0.068
_refine_ls_extinction_method none
_refine_ls_goodness_of_fit_ref 1.044
_refine_ls_hydrogen_treatment constr
_refine_ls_matrix_type full
_refine_ls_number_parameters 604
_refine_ls_number_reflns 11444
_refine_ls_number_restraints 0
_refine_ls_restrained_S_all 1.044
_refine_ls_R_factor_all 0.0501
_refine_ls_R_factor_gt 0.0328
_refine_ls_shift/su_max 0.001
_refine_ls_shift/su_mean 0.000
_refine_ls_structure_factor_coef Fsqd
_refine_ls_weighting_details 'calc w=1/[\s^2^(Fo^2^)+(0.0313P)^2^+2.9981P] where P=(Fo^2^+2Fc^2^)/3'
_refine_ls_weighting_scheme calc
_refine_ls_wR_factor_gt 0.0713
_refine_ls_wR_factor_ref 0.0784
_reflns_number_gt 9117
_reflns_number_total 11444
_reflns_threshold_expression >2sigma(I)
_cod_data_source_file ic900874f_si_001_2.cif
_cod_data_source_block compound_trans-2_k06adb9
_cod_depositor_comments
;
The following automatic conversions were performed:
'_symmetry_cell_setting' value 'Monoclinic' changed to 'monoclinic'
according to '/home/saulius/struct/CIF-dictionaries/cif_core.dic'
dictionary named 'cif_core.dic' version 2.4.1 from
2010-06-29.

'_exptl_absorpt_correction_type' value 'Multi-scan' changed
to 'multi-scan' according to
'/home/saulius/struct/CIF-dictionaries/cif_core.dic' dictionary named
'cif_core.dic' version 2.4.1 from 2010-06-29.

Automatic conversion script
Id: cif_fix_enum 1527 2010-12-29 10:47:43Z saulius 
;
_cod_original_formula_sum 'C34 H40 Cl2 N4 P4 Fe1'
_cod_database_code 4303374

loop_
_symmetry_equiv_pos_as_xyz
'x, y, z'
'-x, y+1/2, -z+1/2'
'-x, -y, -z'
'x, -y-1/2, z-1/2'

loop_
_atom_site_label
_atom_site_type_symbol
_atom_site_fract_x
_atom_site_fract_y
_atom_site_fract_z
_atom_site_U_iso_or_equiv
_atom_site_adp_type
_atom_site_occupancy
_atom_site_symmetry_multiplicity
_atom_site_calc_flag
_atom_site_refinement_flags
_atom_site_disorder_assembly
_atom_site_disorder_group
Fe1 Fe 0.0000 0.0000 0.5000 0.01304(8) Uani 1 2 d S . .
Fe2 Fe -0.333660(12) -0.42774(2) 0.302116(11) 0.01291(7) Uani 1 1 d . . .
Cl1 Cl 0.06414(2) -0.14572(4) 0.45651(2) 0.02011(10) Uani 1 1 d . . .
Cl2 Cl -0.24177(2) -0.33747(4) 0.35389(2) 0.02062(10) Uani 1 1 d . . .
Cl3 Cl -0.42274(2) -0.52142(5) 0.24724(2) 0.02177(11) Uani 1 1 d . . .
P1 P -0.02525(2) 0.09596(5) 0.40811(2) 0.01774(11) Uani 1 1 d . . .
P2 P -0.08286(2) -0.12558(5) 0.46238(2) 0.01772(11) Uani 1 1 d . . .
P3 P -0.31570(2) -0.36234(5) 0.20966(2) 0.01677(11) Uani 1 1 d . . .
P4 P -0.37312(2) -0.22826(5) 0.30462(2) 0.01720(11) Uani 1 1 d . . .
P5 P -0.36989(2) -0.51023(5) 0.38458(2) 0.01680(11) Uani 1 1 d . . .
P6 P -0.27854(2) -0.61144(4) 0.31071(2) 0.01631(10) Uani 1 1 d . . .
N1 N -0.15152(8) 0.04767(17) 0.38519(8) 0.0246(4) Uani 1 1 d . . .
N2 N -0.08451(8) -0.09974(17) 0.33677(7) 0.0249(4) Uani 1 1 d . . .
N3 N -0.40864(9) -0.17849(17) 0.18240(8) 0.0297(4) Uani 1 1 d . . .
N4 N -0.30489(9) -0.09780(16) 0.22473(9) 0.0295(4) Uani 1 1 d . . .
N5 N -0.35515(8) -0.77348(15) 0.36506(8) 0.0264(4) Uani 1 1 d . . .
N6 N -0.27355(8) -0.66488(16) 0.43529(7) 0.0242(4) Uani 1 1 d . . .
C1 C -0.10669(9) 0.15337(19) 0.39423(10) 0.0248(4) Uani 1 1 d . A .
H1A H -0.1151 0.2060 0.4294 0.030 Uiso 1 1 calc R . .
H1B H -0.1121 0.2094 0.3578 0.030 Uiso 1 1 calc R . .
C2 C -0.14260(10) -0.0307(2) 0.33249(9) 0.0271(5) Uani 1 1 d . A .
H2A H -0.1766 -0.0942 0.3256 0.033 Uiso 1 1 calc R . .
H2B H -0.1460 0.0261 0.2963 0.033 Uiso 1 1 calc R . .
C3 C -0.03159(10) -0.0132(2) 0.34069(9) 0.0244(4) Uani 1 1 d . A .
H3A H -0.0349 0.0396 0.3032 0.029 Uiso 1 1 calc R . .
H3B H 0.0065 -0.0652 0.3428 0.029 Uiso 1 1 calc R . .
C4 C -0.07897(10) -0.19613(19) 0.38519(9) 0.0245(4) Uani 1 1 d . A .
H4A H -0.0393 -0.2420 0.3859 0.029 Uiso 1 1 calc R . .
H4B H -0.1125 -0.2602 0.3760 0.029 Uiso 1 1 calc R . .
C5 C -0.15505(9) -0.0317(2) 0.43917(9) 0.0251(4) Uani 1 1 d . A .
H5A H -0.1902 -0.0920 0.4307 0.030 Uiso 1 1 calc R . .
H5B H -0.1629 0.0247 0.4733 0.030 Uiso 1 1 calc R . .
C6 C 0.01929(19) 0.2197(4) 0.37380(17) 0.0163(9) Uiso 0.60 1 d P A 1
C7 C 0.06396(18) 0.1876(4) 0.33809(18) 0.0251(9) Uiso 0.60 1 d P A 1
H7 H 0.0758 0.1001 0.3347 0.030 Uiso 0.60 1 calc PR A 1
C8 C 0.09122(19) 0.2822(4) 0.30744(19) 0.0305(9) Uiso 0.60 1 d P A 1
H8 H 0.1211 0.2597 0.2820 0.037 Uiso 0.60 1 calc PR A 1
C9 C 0.07516(19) 0.4104(5) 0.31363(17) 0.0262(8) Uiso 0.60 1 d P A 1
H9 H 0.0947 0.4745 0.2925 0.031 Uiso 0.60 1 calc PR A 1
C10 C 0.0321(2) 0.4473(4) 0.34915(19) 0.0271(8) Uiso 0.60 1 d P A 1
H10 H 0.0216 0.5354 0.3532 0.033 Uiso 0.60 1 calc PR A 1
C11 C 0.0037(2) 0.3487(4) 0.37977(19) 0.0273(10) Uiso 0.60 1 d P A 1
H11 H -0.0265 0.3710 0.4048 0.033 Uiso 0.60 1 calc PR A 1
C12 C -0.11173(11) -0.2697(2) 0.49683(9) 0.0303(5) Uani 1 1 d . A .
C13 C -0.16365(13) -0.2665(3) 0.52617(10) 0.0457(7) Uani 1 1 d . . .
H13 H -0.1831 -0.1867 0.5324 0.055 Uiso 1 1 calc R A .
C14 C -0.18714(17) -0.3817(3) 0.54656(11) 0.0692(11) Uani 1 1 d . A .
H14 H -0.2224 -0.3794 0.5671 0.083 Uiso 1 1 calc R . .
C15 C -0.1600(2) -0.4972(3) 0.53737(13) 0.0746(13) Uani 1 1 d . . .
H15 H -0.1772 -0.5748 0.5503 0.089 Uiso 1 1 calc R A .
C16 C -0.10813(17) -0.5010(3) 0.50950(14) 0.0634(10) Uani 1 1 d . A .
H16 H -0.0887 -0.5812 0.5039 0.076 Uiso 1 1 calc R . .
C17 C -0.08375(13) -0.3883(2) 0.48938(12) 0.0452(7) Uani 1 1 d . . .
H17 H -0.0476 -0.3918 0.4703 0.054 Uiso 1 1 calc R A .
C18 C -0.38590(10) -0.3000(2) 0.16043(9) 0.0260(5) Uani 1 1 d . . .
H18A H -0.3761 -0.2872 0.1186 0.031 Uiso 1 1 calc R . .
H18B H -0.4190 -0.3655 0.1585 0.031 Uiso 1 1 calc R . .
C19 C -0.36213(12) -0.0781(2) 0.18318(11) 0.0359(6) Uani 1 1 d . . .
H19A H -0.3806 0.0043 0.1939 0.043 Uiso 1 1 calc R . .
H19B H -0.3516 -0.0688 0.1414 0.043 Uiso 1 1 calc R . .
C20 C -0.26994(10) -0.21105(19) 0.20811(10) 0.0255(4) Uani 1 1 d . . .
H20A H -0.2313 -0.2190 0.2369 0.031 Uiso 1 1 calc R . .
H20B H -0.2587 -0.1985 0.1668 0.031 Uiso 1 1 calc R . .
C21 C -0.43428(10) -0.1877(2) 0.24031(9) 0.0263(5) Uani 1 1 d . . .
H21A H -0.4667 -0.2549 0.2368 0.032 Uiso 1 1 calc R . .
H21B H -0.4536 -0.1046 0.2487 0.032 Uiso 1 1 calc R . .
C22 C -0.31871(10) -0.09932(18) 0.28720(10) 0.0251(4) Uani 1 1 d . . .
H22A H -0.3364 -0.0147 0.2960 0.030 Uiso 1 1 calc R . .
H22B H -0.2796 -0.1096 0.3150 0.030 Uiso 1 1 calc R . .
C23 C -0.28684(9) -0.47174(18) 0.15567(8) 0.0193(4) Uani 1 1 d . . .
C24 C -0.32427(10) -0.57325(19) 0.13191(9) 0.0232(4) Uani 1 1 d . . .
H24 H -0.3638 -0.5846 0.1441 0.028 Uiso 1 1 calc R . .
C25 C -0.30405(10) -0.6581(2) 0.09041(9) 0.0273(5) Uani 1 1 d . . .
H25 H -0.3300 -0.7265 0.0740 0.033 Uiso 1 1 calc R . .
C26 C -0.24640(11) -0.6435(2) 0.07284(9) 0.0283(5) Uani 1 1 d . . .
H26 H -0.2329 -0.7012 0.0442 0.034 Uiso 1 1 calc R . .
C27 C -0.20826(10) -0.5446(2) 0.09706(9) 0.0262(5) Uani 1 1 d . . .
H27 H -0.1682 -0.5355 0.0857 0.031 Uiso 1 1 calc R . .
C28 C -0.22851(9) -0.4586(2) 0.13788(9) 0.0226(4) Uani 1 1 d . . .
H28 H -0.2024 -0.3901 0.1539 0.027 Uiso 1 1 calc R . .
C29 C -0.39289(9) -0.15157(17) 0.37364(9) 0.0198(4) Uani 1 1 d . . .
C30 C -0.44717(10) -0.08359(19) 0.37634(10) 0.0252(4) Uani 1 1 d . . .
H30 H -0.4786 -0.0828 0.3422 0.030 Uiso 1 1 calc R . .
C31 C -0.45544(10) -0.0167(2) 0.42901(10) 0.0296(5) Uani 1 1 d . . .
H31 H -0.4926 0.0297 0.4305 0.035 Uiso 1 1 calc R . .
C32 C -0.41024(10) -0.0172(2) 0.47899(10) 0.0282(5) Uani 1 1 d . . .
H32 H -0.4162 0.0287 0.5147 0.034 Uiso 1 1 calc R . .
C33 C -0.35622(10) -0.0846(2) 0.47680(10) 0.0282(5) Uani 1 1 d . . .
H33 H -0.3250 -0.0849 0.5111 0.034 Uiso 1 1 calc R . .
C34 C -0.34736(10) -0.15185(19) 0.42484(9) 0.0240(4) Uani 1 1 d . . .
H34 H -0.3102 -0.1985 0.4238 0.029 Uiso 1 1 calc R . .
C35 C -0.40207(10) -0.67677(18) 0.37176(9) 0.0232(4) Uani 1 1 d . . .
H35A H -0.4236 -0.7008 0.4065 0.028 Uiso 1 1 calc R . .
H35B H -0.4329 -0.6767 0.3346 0.028 Uiso 1 1 calc R . .
C36 C -0.31024(11) -0.7806(2) 0.42005(10) 0.0294(5) Uani 1 1 d . . .
H36A H -0.3325 -0.8014 0.4547 0.035 Uiso 1 1 calc R . .
H36B H -0.2818 -0.8529 0.4155 0.035 Uiso 1 1 calc R . .
C37 C -0.31069(9) -0.5545(2) 0.44987(9) 0.0233(4) Uani 1 1 d . . .
H37A H -0.2833 -0.4797 0.4608 0.028 Uiso 1 1 calc R . .
H37B H -0.3314 -0.5758 0.4855 0.028 Uiso 1 1 calc R . .
C38 C -0.32530(10) -0.76114(18) 0.30979(9) 0.0244(4) Uani 1 1 d . . .
H38A H -0.3573 -0.7605 0.2736 0.029 Uiso 1 1 calc R . .
H38B H -0.2984 -0.8367 0.3065 0.029 Uiso 1 1 calc R . .
C39 C -0.23444(9) -0.63894(19) 0.38820(9) 0.0225(4) Uani 1 1 d . . .
H39A H -0.2062 -0.7127 0.3862 0.027 Uiso 1 1 calc R . .
H39B H -0.2089 -0.5619 0.4001 0.027 Uiso 1 1 calc R . .
C40 C -0.43209(9) -0.43268(18) 0.41828(9) 0.0196(4) Uani 1 1 d . . .
C41 C -0.48859(9) -0.4135(2) 0.38168(9) 0.0246(4) Uani 1 1 d . . .
H41 H -0.4940 -0.4411 0.3405 0.030 Uiso 1 1 calc R . .
C42 C -0.53674(10) -0.3542(2) 0.40533(10) 0.0282(5) Uani 1 1 d . . .
H42 H -0.5749 -0.3408 0.3801 0.034 Uiso 1 1 calc R . .
C43 C -0.52963(10) -0.3145(2) 0.46539(10) 0.0276(5) Uani 1 1 d . . .
H43 H -0.5629 -0.2741 0.4813 0.033 Uiso 1 1 calc R . .
C44 C -0.47409(10) -0.3336(2) 0.50211(9) 0.0267(5) Uani 1 1 d . . .
H44 H -0.4692 -0.3068 0.5434 0.032 Uiso 1 1 calc R . .
C45 C -0.42564(10) -0.39164(19) 0.47873(9) 0.0236(4) Uani 1 1 d . . .
H45 H -0.3874 -0.4038 0.5042 0.028 Uiso 1 1 calc R . .
C46 C -0.21644(9) -0.65181(18) 0.26641(9) 0.0206(4) Uani 1 1 d . . .
C47 C -0.22011(11) -0.7568(2) 0.22672(9) 0.0271(5) Uani 1 1 d . . .
H47 H -0.2567 -0.8069 0.2200 0.033 Uiso 1 1 calc R . .
C48 C -0.17028(12) -0.7882(2) 0.19709(10) 0.0359(6) Uani 1 1 d . . .
H48 H -0.1733 -0.8592 0.1699 0.043 Uiso 1 1 calc R . .
C49 C -0.11669(12) -0.7177(3) 0.20664(10) 0.0389(6) Uani 1 1 d . . .
H49 H -0.0828 -0.7404 0.1864 0.047 Uiso 1 1 calc R . .
C50 C -0.11245(11) -0.6130(2) 0.24606(10) 0.0346(5) Uani 1 1 d . . .
H50 H -0.0754 -0.5643 0.2530 0.042 Uiso 1 1 calc R . .
C51 C -0.16223(10) -0.5796(2) 0.27537(9) 0.0267(5) Uani 1 1 d . . .
H51 H -0.1593 -0.5071 0.3017 0.032 Uiso 1 1 calc R . .
C6A C 0.0075(3) 0.2462(6) 0.3815(2) 0.0125(13) Uiso 0.40 1 d P A 2
C7A C 0.0581(3) 0.2287(6) 0.3494(3) 0.0227(13) Uiso 0.40 1 d P A 2
H7A H 0.0761 0.1457 0.3479 0.027 Uiso 0.40 1 calc PR A 2
C8A C 0.0826(3) 0.3344(7) 0.3192(3) 0.0274(12) Uiso 0.40 1 d P A 2
H8A H 0.1154 0.3233 0.2958 0.033 Uiso 0.40 1 calc PR A 2
C9A C 0.0571(3) 0.4498(6) 0.3254(3) 0.0267(12) Uiso 0.40 1 d P A 2
H9A H 0.0732 0.5220 0.3065 0.032 Uiso 0.40 1 calc PR A 2
C10A C 0.0076(3) 0.4695(6) 0.3586(3) 0.0339(15) Uiso 0.40 1 d P A 2
H10A H -0.0091 0.5532 0.3619 0.041 Uiso 0.40 1 calc PR A 2
C11A C -0.0162(3) 0.3658(6) 0.3860(3) 0.0248(14) Uiso 0.40 1 d P A 2
H11A H -0.0497 0.3781 0.4083 0.030 Uiso 0.40 1 calc PR A 2

loop_
_atom_site_aniso_label
_atom_site_aniso_U_11
_atom_site_aniso_U_22
_atom_site_aniso_U_33
_atom_site_aniso_U_23
_atom_site_aniso_U_13
_atom_site_aniso_U_12
Fe1 0.01212(18) 0.01243(17) 0.01458(18) 0.00191(14) 0.00190(14) 0.00007(14)
Fe2 0.01232(13) 0.01200(13) 0.01428(13) -0.00040(10) 0.00138(10) -0.00021(10)
Cl1 0.0184(2) 0.0190(2) 0.0237(2) -0.00069(18) 0.00531(19) 0.00315(18)
Cl2 0.0154(2) 0.0171(2) 0.0281(2) -0.00354(19) -0.00156(19) -0.00138(17)
Cl3 0.0167(2) 0.0291(3) 0.0190(2) -0.00287(19) 0.00045(18) -0.00658(19)
P1 0.0166(2) 0.0189(2) 0.0170(2) 0.00551(19) 0.00024(19) -0.00269(19)
P2 0.0178(3) 0.0172(2) 0.0175(2) 0.00208(19) 0.00038(19) -0.00442(19)
P3 0.0173(3) 0.0172(2) 0.0161(2) 0.00219(19) 0.00366(19) 0.00137(19)
P4 0.0168(2) 0.0144(2) 0.0202(2) -0.00023(19) 0.00185(19) 0.00333(19)
P5 0.0168(2) 0.0181(2) 0.0159(2) 0.00063(19) 0.00352(19) -0.00054(19)
P6 0.0175(2) 0.0125(2) 0.0192(2) 0.00061(18) 0.00366(19) 0.00149(18)
N1 0.0167(9) 0.0308(9) 0.0247(9) 0.0073(7) -0.0025(7) -0.0007(7)
N2 0.0247(9) 0.0314(9) 0.0177(8) 0.0002(7) 0.0000(7) -0.0071(8)
N3 0.0340(11) 0.0321(10) 0.0233(9) 0.0084(8) 0.0047(8) 0.0155(8)
N4 0.0380(11) 0.0163(8) 0.0372(10) 0.0063(8) 0.0151(9) 0.0032(8)
N5 0.0325(10) 0.0165(8) 0.0317(10) 0.0043(7) 0.0099(8) -0.0024(7)
N6 0.0261(9) 0.0243(9) 0.0230(9) 0.0077(7) 0.0059(7) 0.0059(7)
C1 0.0206(11) 0.0231(10) 0.0288(11) 0.0073(9) -0.0035(9) 0.0023(8)
C2 0.0233(11) 0.0357(12) 0.0196(10) 0.0068(9) -0.0067(8) -0.0080(9)
C3 0.0231(11) 0.0336(11) 0.0167(9) 0.0023(8) 0.0032(8) -0.0050(9)
C4 0.0292(12) 0.0221(10) 0.0208(10) -0.0021(8) -0.0013(9) -0.0047(9)
C5 0.0146(10) 0.0341(11) 0.0263(11) 0.0033(9) 0.0017(8) -0.0039(9)
C12 0.0391(13) 0.0284(11) 0.0200(10) 0.0064(9) -0.0084(9) -0.0191(10)
C13 0.0647(18) 0.0514(15) 0.0224(11) -0.0064(11) 0.0111(12) -0.0362(14)
C14 0.099(3) 0.087(3) 0.0221(13) -0.0040(14) 0.0123(15) -0.073(2)
C15 0.130(3) 0.054(2) 0.0286(14) 0.0168(13) -0.0270(18) -0.068(2)
C16 0.089(3) 0.0323(14) 0.0559(18) 0.0219(13) -0.0370(18) -0.0283(15)
C17 0.0543(17) 0.0269(12) 0.0465(15) 0.0154(11) -0.0211(13) -0.0133(11)
C18 0.0284(12) 0.0317(11) 0.0175(10) 0.0059(9) 0.0019(8) 0.0085(9)
C19 0.0486(15) 0.0267(11) 0.0343(12) 0.0147(10) 0.0128(11) 0.0151(11)
C20 0.0287(11) 0.0201(10) 0.0302(11) 0.0050(9) 0.0125(9) -0.0001(9)
C21 0.0256(11) 0.0282(11) 0.0246(10) 0.0027(9) 0.0013(9) 0.0120(9)
C22 0.0290(11) 0.0121(9) 0.0353(12) 0.0002(8) 0.0084(9) 0.0008(8)
C23 0.0215(10) 0.0214(10) 0.0151(9) 0.0037(8) 0.0031(8) 0.0046(8)
C24 0.0234(11) 0.0271(11) 0.0189(10) 0.0014(8) 0.0020(8) 0.0010(8)
C25 0.0325(12) 0.0267(11) 0.0208(10) -0.0027(9) -0.0030(9) 0.0029(9)
C26 0.0373(13) 0.0303(11) 0.0178(10) -0.0011(9) 0.0055(9) 0.0120(10)
C27 0.0241(11) 0.0340(11) 0.0218(10) 0.0051(9) 0.0074(9) 0.0080(9)
C28 0.0219(11) 0.0267(10) 0.0192(10) 0.0039(8) 0.0028(8) 0.0026(8)
C29 0.0209(10) 0.0139(9) 0.0251(10) -0.0013(8) 0.0052(8) -0.0003(8)
C30 0.0220(11) 0.0244(10) 0.0296(11) -0.0015(9) 0.0054(9) 0.0033(8)
C31 0.0275(12) 0.0257(11) 0.0381(12) -0.0038(9) 0.0141(10) 0.0052(9)
C32 0.0338(12) 0.0222(10) 0.0309(11) -0.0099(9) 0.0134(10) -0.0037(9)
C33 0.0291(12) 0.0260(11) 0.0291(11) -0.0066(9) 0.0025(9) -0.0054(9)
C34 0.0225(11) 0.0206(10) 0.0287(11) -0.0046(8) 0.0033(9) 0.0021(8)
C35 0.0252(11) 0.0204(10) 0.0256(10) 0.0015(8) 0.0092(9) -0.0048(8)
C36 0.0371(13) 0.0210(10) 0.0315(11) 0.0124(9) 0.0099(10) 0.0029(9)
C37 0.0246(11) 0.0278(11) 0.0175(9) 0.0037(8) 0.0030(8) 0.0018(9)
C38 0.0289(12) 0.0152(9) 0.0304(11) -0.0014(8) 0.0088(9) -0.0018(8)
C39 0.0206(10) 0.0229(10) 0.0242(10) 0.0062(8) 0.0035(8) 0.0063(8)
C40 0.0201(10) 0.0190(9) 0.0211(10) -0.0002(8) 0.0081(8) -0.0044(8)
C41 0.0204(11) 0.0303(11) 0.0236(10) -0.0051(9) 0.0046(8) -0.0021(9)
C42 0.0196(11) 0.0316(11) 0.0334(12) -0.0056(9) 0.0041(9) -0.0013(9)
C43 0.0260(11) 0.0233(10) 0.0364(12) -0.0069(9) 0.0150(10) -0.0020(9)
C44 0.0339(12) 0.0261(11) 0.0219(10) -0.0064(9) 0.0104(9) -0.0042(9)
C45 0.0245(11) 0.0253(10) 0.0209(10) -0.0021(8) 0.0033(8) -0.0028(9)
C46 0.0226(10) 0.0188(9) 0.0210(10) 0.0055(8) 0.0047(8) 0.0098(8)
C47 0.0353(12) 0.0222(10) 0.0241(10) 0.0034(8) 0.0052(9) 0.0108(9)
C48 0.0508(16) 0.0325(12) 0.0262(11) 0.0038(10) 0.0116(11) 0.0225(11)
C49 0.0359(14) 0.0541(15) 0.0298(12) 0.0126(11) 0.0152(10) 0.0254(12)
C50 0.0228(12) 0.0542(15) 0.0281(12) 0.0132(11) 0.0074(9) 0.0077(11)
C51 0.0234(11) 0.0324(12) 0.0248(11) 0.0050(9) 0.0049(9) 0.0050(9)

loop_
_atom_type_symbol
_atom_type_description
_atom_type_scat_dispersion_real
_atom_type_scat_dispersion_imag
_atom_type_scat_source
C C 0.0033 0.0016 'International Tables Vol C Tables 4.2.6.8 and 6.1.1.4'
H H 0.0000 0.0000 'International Tables Vol C Tables 4.2.6.8 and 6.1.1.4'
N N 0.0061 0.0033 'International Tables Vol C Tables 4.2.6.8 and 6.1.1.4'
P P 0.1023 0.0942 'International Tables Vol C Tables 4.2.6.8 and 6.1.1.4'
Cl Cl 0.1484 0.1585 'International Tables Vol C Tables 4.2.6.8 and 6.1.1.4'
Fe Fe 0.3463 0.8444 'International Tables Vol C Tables 4.2.6.8 and 6.1.1.4'

loop_
_geom_angle_atom_site_label_1
_geom_angle_atom_site_label_2
_geom_angle_atom_site_label_3
_geom_angle
_geom_angle_site_symmetry_1
_geom_angle_site_symmetry_3
_geom_angle_publ_flag
P1 Fe1 P1 180.0 . 3_556 ?
P1 Fe1 P2 80.839(17) . . ?
P1 Fe1 P2 99.162(17) 3_556 . ?
P1 Fe1 P2 99.161(17) . 3_556 ?
P1 Fe1 P2 80.838(17) 3_556 3_556 ?
P2 Fe1 P2 180.000(17) . 3_556 ?
P1 Fe1 Cl1 90.080(17) . 3_556 ?
P1 Fe1 Cl1 89.920(17) 3_556 3_556 ?
P2 Fe1 Cl1 91.552(17) . 3_556 ?
P2 Fe1 Cl1 88.448(17) 3_556 3_556 ?
P1 Fe1 Cl1 89.920(17) . . ?
P1 Fe1 Cl1 90.080(17) 3_556 . ?
P2 Fe1 Cl1 88.448(17) . . ?
P2 Fe1 Cl1 91.552(17) 3_556 . ?
Cl1 Fe1 Cl1 180.00(2) 3_556 . ?
P3 Fe2 P4 82.007(19) . . ?
P3 Fe2 P6 99.98(2) . . ?
P4 Fe2 P6 169.13(2) . . ?
P3 Fe2 P5 168.17(2) . . ?
P4 Fe2 P5 98.60(2) . . ?
P6 Fe2 P5 81.669(19) . . ?
P3 Fe2 Cl3 83.723(19) . . ?
P4 Fe2 Cl3 95.689(19) . . ?
P6 Fe2 Cl3 95.154(19) . . ?
P5 Fe2 Cl3 84.460(19) . . ?
P3 Fe2 Cl2 94.501(19) . . ?
P4 Fe2 Cl2 85.830(18) . . ?
P6 Fe2 Cl2 83.363(18) . . ?
P5 Fe2 Cl2 97.328(19) . . ?
Cl3 Fe2 Cl2 177.47(2) . . ?
C6 P1 C6A 13.34(19) . . ?
C6 P1 C1 104.97(14) . . ?
C6A P1 C1 94.75(19) . . ?
C6 P1 C3 94.42(14) . . ?
C6A P1 C3 104.21(19) . . ?
C1 P1 C3 95.67(10) . . ?
C6 P1 Fe1 126.97(11) . . ?
C6A P1 Fe1 126.93(16) . . ?
C1 P1 Fe1 113.39(7) . . ?
C3 P1 Fe1 115.82(7) . . ?
C12 P2 C5 102.31(10) . . ?
C12 P2 C4 97.14(9) . . ?
C5 P2 C4 95.52(9) . . ?
C12 P2 Fe1 127.83(7) . . ?
C5 P2 Fe1 113.58(7) . . ?
C4 P2 Fe1 114.83(7) . . ?
C23 P3 C20 106.00(9) . . ?
C23 P3 C18 99.40(9) . . ?
C20 P3 C18 95.63(10) . . ?
C23 P3 Fe2 122.11(6) . . ?
C20 P3 Fe2 115.71(7) . . ?
C18 P3 Fe2 113.76(7) . . ?
C29 P4 C21 108.28(9) . . ?
C29 P4 C22 95.36(9) . . ?
C21 P4 C22 95.23(10) . . ?
C29 P4 Fe2 123.91(6) . . ?
C21 P4 Fe2 115.27(7) . . ?
C22 P4 Fe2 113.36(7) . . ?
C40 P5 C37 105.55(9) . . ?
C40 P5 C35 100.50(9) . . ?
C37 P5 C35 95.58(9) . . ?
C40 P5 Fe2 121.95(6) . . ?
C37 P5 Fe2 115.97(7) . . ?
C35 P5 Fe2 113.17(7) . . ?
C46 P6 C38 104.57(9) . . ?
C46 P6 C39 97.51(9) . . ?
C38 P6 C39 95.48(9) . . ?
C46 P6 Fe2 125.26(6) . . ?
C38 P6 Fe2 114.77(7) . . ?
C39 P6 Fe2 114.14(7) . . ?
C2 N1 C5 111.72(16) . . ?
C2 N1 C1 111.39(16) . . ?
C5 N1 C1 114.77(16) . . ?
C2 N2 C3 112.43(17) . . ?
C2 N2 C4 111.63(16) . . ?
C3 N2 C4 113.19(16) . . ?
C19 N3 C18 110.53(17) . . ?
C19 N3 C21 112.75(18) . . ?
C18 N3 C21 114.98(16) . . ?
C22 N4 C19 109.09(17) . . ?
C22 N4 C20 114.30(16) . . ?
C19 N4 C20 112.47(18) . . ?
C36 N5 C35 110.63(17) . . ?
C36 N5 C38 112.01(17) . . ?
C35 N5 C38 115.17(16) . . ?
C36 N6 C39 110.11(16) . . ?
C36 N6 C37 112.95(17) . . ?
C39 N6 C37 114.25(15) . . ?
N1 C1 P1 112.96(13) . . ?
N1 C1 H1A 109.0 . . ?
P1 C1 H1A 109.0 . . ?
N1 C1 H1B 109.0 . . ?
P1 C1 H1B 109.0 . . ?
H1A C1 H1B 107.8 . . ?
N2 C2 N1 115.87(16) . . ?
N2 C2 H2A 108.3 . . ?
N1 C2 H2A 108.3 . . ?
N2 C2 H2B 108.3 . . ?
N1 C2 H2B 108.3 . . ?
H2A C2 H2B 107.4 . . ?
N2 C3 P1 113.04(14) . . ?
N2 C3 H3A 109.0 . . ?
P1 C3 H3A 109.0 . . ?
N2 C3 H3B 109.0 . . ?
P1 C3 H3B 109.0 . . ?
H3A C3 H3B 107.8 . . ?
N2 C4 P2 113.23(14) . . ?
N2 C4 H4A 108.9 . . ?
P2 C4 H4A 108.9 . . ?
N2 C4 H4B 108.9 . . ?
P2 C4 H4B 108.9 . . ?
H4A C4 H4B 107.7 . . ?
N1 C5 P2 112.33(13) . . ?
N1 C5 H5A 109.1 . . ?
P2 C5 H5A 109.1 . . ?
N1 C5 H5B 109.1 . . ?
P2 C5 H5B 109.1 . . ?
H5A C5 H5B 107.9 . . ?
C7 C6 C11 119.3(4) . . ?
C7 C6 P1 121.8(3) . . ?
C11 C6 P1 118.7(3) . . ?
C8 C7 C6 120.0(4) . . ?
C8 C7 H7 120.0 . . ?
C6 C7 H7 120.0 . . ?
C7 C8 C9 120.1(4) . . ?
C7 C8 H8 119.9 . . ?
C9 C8 H8 119.9 . . ?
C10 C9 C8 122.1(4) . . ?
C10 C9 H9 119.0 . . ?
C8 C9 H9 119.0 . . ?
C9 C10 C11 117.2(4) . . ?
C9 C10 H10 121.4 . . ?
C11 C10 H10 121.4 . . ?
C6 C11 C10 121.3(4) . . ?
C6 C11 H11 119.4 . . ?
C10 C11 H11 119.4 . . ?
C13 C12 C17 118.7(2) . . ?
C13 C12 P2 121.93(19) . . ?
C17 C12 P2 119.22(19) . . ?
C12 C13 C14 119.5(3) . . ?
C12 C13 H13 120.3 . . ?
C14 C13 H13 120.3 . . ?
C15 C14 C13 120.9(3) . . ?
C15 C14 H14 119.5 . . ?
C13 C14 H14 119.5 . . ?
C14 C15 C16 119.9(3) . . ?
C14 C15 H15 120.0 . . ?
C16 C15 H15 120.0 . . ?
C15 C16 C17 120.2(3) . . ?
C15 C16 H16 119.9 . . ?
C17 C16 H16 119.9 . . ?
C16 C17 C12 120.8(3) . . ?
C16 C17 H17 119.6 . . ?
C12 C17 H17 119.6 . . ?
N3 C18 P3 113.15(14) . . ?
N3 C18 H18A 108.9 . . ?
P3 C18 H18A 108.9 . . ?
N3 C18 H18B 108.9 . . ?
P3 C18 H18B 108.9 . . ?
H18A C18 H18B 107.8 . . ?
N3 C19 N4 116.38(17) . . ?
N3 C19 H19A 108.2 . . ?
N4 C19 H19A 108.2 . . ?
N3 C19 H19B 108.2 . . ?
N4 C19 H19B 108.2 . . ?
H19A C19 H19B 107.3 . . ?
N4 C20 P3 111.53(14) . . ?
N4 C20 H20A 109.3 . . ?
P3 C20 H20A 109.3 . . ?
N4 C20 H20B 109.3 . . ?
P3 C20 H20B 109.3 . . ?
H20A C20 H20B 108.0 . . ?
N3 C21 P4 111.17(14) . . ?
N3 C21 H21A 109.4 . . ?
P4 C21 H21A 109.4 . . ?
N3 C21 H21B 109.4 . . ?
P4 C21 H21B 109.4 . . ?
H21A C21 H21B 108.0 . . ?
N4 C22 P4 115.26(14) . . ?
N4 C22 H22A 108.5 . . ?
P4 C22 H22A 108.5 . . ?
N4 C22 H22B 108.5 . . ?
P4 C22 H22B 108.5 . . ?
H22A C22 H22B 107.5 . . ?
C24 C23 C28 118.75(18) . . ?
C24 C23 P3 118.65(15) . . ?
C28 C23 P3 122.59(15) . . ?
C25 C24 C23 120.3(2) . . ?
C25 C24 H24 119.8 . . ?
C23 C24 H24 119.8 . . ?
C26 C25 C24 120.3(2) . . ?
C26 C25 H25 119.8 . . ?
C24 C25 H25 119.8 . . ?
C25 C26 C27 119.89(19) . . ?
C25 C26 H26 120.1 . . ?
C27 C26 H26 120.1 . . ?
C26 C27 C28 120.0(2) . . ?
C26 C27 H27 120.0 . . ?
C28 C27 H27 120.0 . . ?
C27 C28 C23 120.67(19) . . ?
C27 C28 H28 119.7 . . ?
C23 C28 H28 119.7 . . ?
C30 C29 C34 118.79(18) . . ?
C30 C29 P4 124.04(16) . . ?
C34 C29 P4 116.87(15) . . ?
C29 C30 C31 120.1(2) . . ?
C29 C30 H30 120.0 . . ?
C31 C30 H30 120.0 . . ?
C32 C31 C30 120.7(2) . . ?
C32 C31 H31 119.7 . . ?
C30 C31 H31 119.7 . . ?
C31 C32 C33 119.71(19) . . ?
C31 C32 H32 120.1 . . ?
C33 C32 H32 120.1 . . ?
C32 C33 C34 120.3(2) . . ?
C32 C33 H33 119.8 . . ?
C34 C33 H33 119.8 . . ?
C33 C34 C29 120.46(19) . . ?
C33 C34 H34 119.8 . . ?
C29 C34 H34 119.8 . . ?
N5 C35 P5 113.27(14) . . ?
N5 C35 H35A 108.9 . . ?
P5 C35 H35A 108.9 . . ?
N5 C35 H35B 108.9 . . ?
P5 C35 H35B 108.9 . . ?
H35A C35 H35B 107.7 . . ?
N6 C36 N5 115.97(16) . . ?
N6 C36 H36A 108.3 . . ?
N5 C36 H36A 108.3 . . ?
N6 C36 H36B 108.3 . . ?
N5 C36 H36B 108.3 . . ?
H36A C36 H36B 107.4 . . ?
N6 C37 P5 111.62(13) . . ?
N6 C37 H37A 109.3 . . ?
P5 C37 H37A 109.3 . . ?
N6 C37 H37B 109.3 . . ?
P5 C37 H37B 109.3 . . ?
H37A C37 H37B 108.0 . . ?
N5 C38 P6 111.78(13) . . ?
N5 C38 H38A 109.3 . . ?
P6 C38 H38A 109.3 . . ?
N5 C38 H38B 109.3 . . ?
P6 C38 H38B 109.3 . . ?
H38A C38 H38B 107.9 . . ?
N6 C39 P6 113.86(14) . . ?
N6 C39 H39A 108.8 . . ?
P6 C39 H39A 108.8 . . ?
N6 C39 H39B 108.8 . . ?
P6 C39 H39B 108.8 . . ?
H39A C39 H39B 107.7 . . ?
C45 C40 C41 118.58(19) . . ?
C45 C40 P5 123.06(16) . . ?
C41 C40 P5 118.36(15) . . ?
C42 C41 C40 120.17(19) . . ?
C42 C41 H41 119.9 . . ?
C40 C41 H41 119.9 . . ?
C43 C42 C41 120.5(2) . . ?
C43 C42 H42 119.7 . . ?
C41 C42 H42 119.7 . . ?
C44 C43 C42 119.8(2) . . ?
C44 C43 H43 120.1 . . ?
C42 C43 H43 120.1 . . ?
C43 C44 C45 120.03(19) . . ?
C43 C44 H44 120.0 . . ?
C45 C44 H44 120.0 . . ?
C44 C45 C40 120.87(19) . . ?
C44 C45 H45 119.6 . . ?
C40 C45 H45 119.6 . . ?
C51 C46 C47 118.85(19) . . ?
C51 C46 P6 118.75(15) . . ?
C47 C46 P6 122.29(16) . . ?
C48 C47 C46 120.1(2) . . ?
C48 C47 H47 120.0 . . ?
C46 C47 H47 120.0 . . ?
C49 C48 C47 120.9(2) . . ?
C49 C48 H48 119.6 . . ?
C47 C48 H48 119.6 . . ?
C48 C49 C50 119.6(2) . . ?
C48 C49 H49 120.2 . . ?
C50 C49 H49 120.2 . . ?
C51 C50 C49 120.1(2) . . ?
C51 C50 H50 119.9 . . ?
C49 C50 H50 119.9 . . ?
C50 C51 C46 120.5(2) . . ?
C50 C51 H51 119.8 . . ?
C46 C51 H51 119.8 . . ?
C11A C6A C7A 119.4(5) . . ?
C11A C6A P1 125.5(5) . . ?
C7A C6A P1 114.9(4) . . ?
C6A C7A C8A 120.8(6) . . ?
C6A C7A H7A 119.6 . . ?
C8A C7A H7A 119.6 . . ?
C9A C8A C7A 116.7(6) . . ?
C9A C8A H8A 121.6 . . ?
C7A C8A H8A 121.6 . . ?
C8A C9A C10A 123.2(6) . . ?
C8A C9A H9A 118.4 . . ?
C10A C9A H9A 118.4 . . ?
C11A C10A C9A 119.0(6) . . ?
C11A C10A H10A 120.5 . . ?
C9A C10A H10A 120.5 . . ?
C6A C11A C10A 120.9(7) . . ?
C6A C11A H11A 119.6 . . ?
C10A C11A H11A 119.6 . . ?

loop_
_geom_bond_atom_site_label_1
_geom_bond_atom_site_label_2
_geom_bond_distance
_geom_bond_site_symmetry_2
_geom_bond_publ_flag
Fe1 P1 2.2674(5) . ?
Fe1 P1 2.2674(5) 3_556 ?
Fe1 P2 2.2954(5) . ?
Fe1 P2 2.2954(5) 3_556 ?
Fe1 Cl1 2.3600(4) 3_556 ?
Fe1 Cl1 2.3600(4) . ?
Fe2 P3 2.2469(5) . ?
Fe2 P4 2.2474(5) . ?
Fe2 P6 2.2506(5) . ?
Fe2 P5 2.2614(5) . ?
Fe2 Cl3 2.3610(5) . ?
Fe2 Cl2 2.3676(5) . ?
P1 C6 1.841(4) . ?
P1 C6A 1.847(5) . ?
P1 C1 1.865(2) . ?
P1 C3 1.866(2) . ?
P2 C12 1.832(2) . ?
P2 C5 1.868(2) . ?
P2 C4 1.875(2) . ?
P3 C23 1.8260(19) . ?
P3 C20 1.866(2) . ?
P3 C18 1.873(2) . ?
P4 C29 1.830(2) . ?
P4 C21 1.864(2) . ?
P4 C22 1.868(2) . ?
P5 C40 1.829(2) . ?
P5 C37 1.862(2) . ?
P5 C35 1.873(2) . ?
P6 C46 1.834(2) . ?
P6 C38 1.860(2) . ?
P6 C39 1.873(2) . ?
N1 C2 1.460(3) . ?
N1 C5 1.464(3) . ?
N1 C1 1.467(3) . ?
N2 C2 1.452(3) . ?
N2 C3 1.459(3) . ?
N2 C4 1.461(3) . ?
N3 C19 1.456(3) . ?
N3 C18 1.464(3) . ?
N3 C21 1.475(3) . ?
N4 C22 1.460(3) . ?
N4 C19 1.464(3) . ?
N4 C20 1.477(3) . ?
N5 C36 1.459(3) . ?
N5 C35 1.459(3) . ?
N5 C38 1.473(3) . ?
N6 C36 1.459(3) . ?
N6 C39 1.465(3) . ?
N6 C37 1.467(3) . ?
C1 H1A 0.9900 . ?
C1 H1B 0.9900 . ?
C2 H2A 0.9900 . ?
C2 H2B 0.9900 . ?
C3 H3A 0.9900 . ?
C3 H3B 0.9900 . ?
C4 H4A 0.9900 . ?
C4 H4B 0.9900 . ?
C5 H5A 0.9900 . ?
C5 H5B 0.9900 . ?
C6 C7 1.383(6) . ?
C6 C11 1.392(6) . ?
C7 C8 1.377(5) . ?
C7 H7 0.9500 . ?
C8 C9 1.389(6) . ?
C8 H8 0.9500 . ?
C9 C10 1.365(6) . ?
C9 H9 0.9500 . ?
C10 C11 1.419(6) . ?
C10 H10 0.9500 . ?
C11 H11 0.9500 . ?
C12 C13 1.387(4) . ?
C12 C17 1.395(4) . ?
C13 C14 1.402(4) . ?
C13 H13 0.9500 . ?
C14 C15 1.366(5) . ?
C14 H14 0.9500 . ?
C15 C16 1.368(5) . ?
C15 H15 0.9500 . ?
C16 C17 1.386(4) . ?
C16 H16 0.9500 . ?
C17 H17 0.9500 . ?
C18 H18A 0.9900 . ?
C18 H18B 0.9900 . ?
C19 H19A 0.9900 . ?
C19 H19B 0.9900 . ?
C20 H20A 0.9900 . ?
C20 H20B 0.9900 . ?
C21 H21A 0.9900 . ?
C21 H21B 0.9900 . ?
C22 H22A 0.9900 . ?
C22 H22B 0.9900 . ?
C23 C24 1.393(3) . ?
C23 C28 1.395(3) . ?
C24 C25 1.391(3) . ?
C24 H24 0.9500 . ?
C25 C26 1.381(3) . ?
C25 H25 0.9500 . ?
C26 C27 1.384(3) . ?
C26 H26 0.9500 . ?
C27 C28 1.388(3) . ?
C27 H27 0.9500 . ?
C28 H28 0.9500 . ?
C29 C30 1.391(3) . ?
C29 C34 1.404(3) . ?
C30 C31 1.392(3) . ?
C30 H30 0.9500 . ?
C31 C32 1.380(3) . ?
C31 H31 0.9500 . ?
C32 C33 1.382(3) . ?
C32 H32 0.9500 . ?
C33 C34 1.384(3) . ?
C33 H33 0.9500 . ?
C34 H34 0.9500 . ?
C35 H35A 0.9900 . ?
C35 H35B 0.9900 . ?
C36 H36A 0.9900 . ?
C36 H36B 0.9900 . ?
C37 H37A 0.9900 . ?
C37 H37B 0.9900 . ?
C38 H38A 0.9900 . ?
C38 H38B 0.9900 . ?
C39 H39A 0.9900 . ?
C39 H39B 0.9900 . ?
C40 C45 1.395(3) . ?
C40 C41 1.397(3) . ?
C41 C42 1.386(3) . ?
C41 H41 0.9500 . ?
C42 C43 1.383(3) . ?
C42 H42 0.9500 . ?
C43 C44 1.381(3) . ?
C43 H43 0.9500 . ?
C44 C45 1.383(3) . ?
C44 H44 0.9500 . ?
C45 H45 0.9500 . ?
C46 C51 1.394(3) . ?
C46 C47 1.397(3) . ?
C47 C48 1.389(3) . ?
C47 H47 0.9500 . ?
C48 C49 1.374(4) . ?
C48 H48 0.9500 . ?
C49 C50 1.390(4) . ?
C49 H49 0.9500 . ?
C50 C51 1.389(3) . ?
C50 H50 0.9500 . ?
C51 H51 0.9500 . ?
C6A C11A 1.355(9) . ?
C6A C7A 1.409(8) . ?
C7A C8A 1.430(9) . ?
C7A H7A 0.9500 . ?
C8A C9A 1.337(9) . ?
C8A H8A 0.9500 . ?
C9A C10A 1.407(9) . ?
C9A H9A 0.9500 . ?
C10A C11A 1.374(9) . ?
C10A H10A 0.9500 . ?
C11A H11A 0.9500 . ?

loop_
_geom_torsion_atom_site_label_1
_geom_torsion_atom_site_label_2
_geom_torsion_atom_site_label_3
_geom_torsion_atom_site_label_4
_geom_torsion
_geom_torsion_site_symmetry_1
_geom_torsion_site_symmetry_2
_geom_torsion_site_symmetry_3
_geom_torsion_site_symmetry_4
_geom_torsion_publ_flag
P1 Fe1 P1 C6 -34(100) 3_556 . . . ?
P2 Fe1 P1 C6 -171.20(18) . . . . ?
P2 Fe1 P1 C6 8.80(18) 3_556 . . . ?
Cl1 Fe1 P1 C6 97.24(17) 3_556 . . . ?
Cl1 Fe1 P1 C6 -82.76(17) . . . . ?
P1 Fe1 P1 C6A -51(100) 3_556 . . . ?
P2 Fe1 P1 C6A 172.1(2) . . . . ?
P2 Fe1 P1 C6A -7.9(2) 3_556 . . . ?
Cl1 Fe1 P1 C6A 80.5(2) 3_556 . . . ?
Cl1 Fe1 P1 C6A -99.5(2) . . . . ?
P1 Fe1 P1 C1 -167(100) 3_556 . . . ?
P2 Fe1 P1 C1 56.12(7) . . . . ?
P2 Fe1 P1 C1 -123.88(7) 3_556 . . . ?
Cl1 Fe1 P1 C1 -35.44(7) 3_556 . . . ?
Cl1 Fe1 P1 C1 144.56(7) . . . . ?
P1 Fe1 P1 C3 84(100) 3_556 . . . ?
P2 Fe1 P1 C3 -53.07(7) . . . . ?
P2 Fe1 P1 C3 126.93(7) 3_556 . . . ?
Cl1 Fe1 P1 C3 -144.63(7) 3_556 . . . ?
Cl1 Fe1 P1 C3 35.37(7) . . . . ?
P1 Fe1 P2 C12 174.60(11) . . . . ?
P1 Fe1 P2 C12 -5.40(11) 3_556 . . . ?
P2 Fe1 P2 C12 83(100) 3_556 . . . ?
Cl1 Fe1 P2 C12 -95.57(11) 3_556 . . . ?
Cl1 Fe1 P2 C12 84.43(11) . . . . ?
P1 Fe1 P2 C5 -56.09(7) . . . . ?
P1 Fe1 P2 C5 123.91(7) 3_556 . . . ?
P2 Fe1 P2 C5 -147(100) 3_556 . . . ?
Cl1 Fe1 P2 C5 33.74(7) 3_556 . . . ?
Cl1 Fe1 P2 C5 -146.26(7) . . . . ?
P1 Fe1 P2 C4 52.43(7) . . . . ?
P1 Fe1 P2 C4 -127.57(7) 3_556 . . . ?
P2 Fe1 P2 C4 -39(100) 3_556 . . . ?
Cl1 Fe1 P2 C4 142.26(7) 3_556 . . . ?
Cl1 Fe1 P2 C4 -37.74(7) . . . . ?
P4 Fe2 P3 C23 -172.95(8) . . . . ?
P6 Fe2 P3 C23 17.87(8) . . . . ?
P5 Fe2 P3 C23 -79.17(13) . . . . ?
Cl3 Fe2 P3 C23 -76.28(8) . . . . ?
Cl2 Fe2 P3 C23 101.91(8) . . . . ?
P4 Fe2 P3 C20 55.51(8) . . . . ?
P6 Fe2 P3 C20 -113.67(8) . . . . ?
P5 Fe2 P3 C20 149.28(12) . . . . ?
Cl3 Fe2 P3 C20 152.18(8) . . . . ?
Cl2 Fe2 P3 C20 -29.63(8) . . . . ?
P4 Fe2 P3 C18 -53.81(8) . . . . ?
P6 Fe2 P3 C18 137.01(8) . . . . ?
P5 Fe2 P3 C18 39.97(13) . . . . ?
Cl3 Fe2 P3 C18 42.86(8) . . . . ?
Cl2 Fe2 P3 C18 -138.95(8) . . . . ?
P3 Fe2 P4 C29 -167.32(8) . . . . ?
P6 Fe2 P4 C29 -65.96(14) . . . . ?
P5 Fe2 P4 C29 24.62(8) . . . . ?
Cl3 Fe2 P4 C29 109.86(8) . . . . ?
Cl2 Fe2 P4 C29 -72.17(8) . . . . ?
P3 Fe2 P4 C21 55.35(8) . . . . ?
P6 Fe2 P4 C21 156.71(13) . . . . ?
P5 Fe2 P4 C21 -112.71(8) . . . . ?
Cl3 Fe2 P4 C21 -27.47(8) . . . . ?
Cl2 Fe2 P4 C21 150.50(8) . . . . ?
P3 Fe2 P4 C22 -52.93(8) . . . . ?
P6 Fe2 P4 C22 48.43(15) . . . . ?
P5 Fe2 P4 C22 139.01(8) . . . . ?
Cl3 Fe2 P4 C22 -135.76(8) . . . . ?
Cl2 Fe2 P4 C22 42.21(8) . . . . ?
P3 Fe2 P5 C40 -75.79(13) . . . . ?
P4 Fe2 P5 C40 16.26(8) . . . . ?
P6 Fe2 P5 C40 -174.73(8) . . . . ?
Cl3 Fe2 P5 C40 -78.67(8) . . . . ?
Cl2 Fe2 P5 C40 103.13(8) . . . . ?
P3 Fe2 P5 C37 153.29(11) . . . . ?
P4 Fe2 P5 C37 -114.67(7) . . . . ?
P6 Fe2 P5 C37 54.35(7) . . . . ?
Cl3 Fe2 P5 C37 150.40(7) . . . . ?
Cl2 Fe2 P5 C37 -27.80(8) . . . . ?
P3 Fe2 P5 C35 44.25(13) . . . . ?
P4 Fe2 P5 C35 136.30(7) . . . . ?
P6 Fe2 P5 C35 -54.69(7) . . . . ?
Cl3 Fe2 P5 C35 41.36(7) . . . . ?
Cl2 Fe2 P5 C35 -136.84(7) . . . . ?
P3 Fe2 P6 C46 19.65(8) . . . . ?
P4 Fe2 P6 C46 -80.02(14) . . . . ?
P5 Fe2 P6 C46 -172.22(8) . . . . ?
Cl3 Fe2 P6 C46 104.17(8) . . . . ?
Cl2 Fe2 P6 C46 -73.78(8) . . . . ?
P3 Fe2 P6 C38 -112.07(7) . . . . ?
P4 Fe2 P6 C38 148.27(13) . . . . ?
P5 Fe2 P6 C38 56.07(7) . . . . ?
Cl3 Fe2 P6 C38 -27.55(7) . . . . ?
Cl2 Fe2 P6 C38 154.51(7) . . . . ?
P3 Fe2 P6 C39 139.14(7) . . . . ?
P4 Fe2 P6 C39 39.48(14) . . . . ?
P5 Fe2 P6 C39 -52.72(7) . . . . ?
Cl3 Fe2 P6 C39 -136.34(7) . . . . ?
Cl2 Fe2 P6 C39 45.72(7) . . . . ?
C2 N1 C1 P1 -60.71(19) . . . . ?
C5 N1 C1 P1 67.5(2) . . . . ?
C6 P1 C1 N1 147.18(18) . . . . ?
C6A P1 C1 N1 155.9(2) . . . . ?
C3 P1 C1 N1 51.06(16) . . . . ?
Fe1 P1 C1 N1 -70.26(15) . . . . ?
C3 N2 C2 N1 -64.1(2) . . . . ?
C4 N2 C2 N1 64.4(2) . . . . ?
C5 N1 C2 N2 -65.5(2) . . . . ?
C1 N1 C2 N2 64.4(2) . . . . ?
C2 N2 C3 P1 59.65(19) . . . . ?
C4 N2 C3 P1 -68.0(2) . . . . ?
C6 P1 C3 N2 -155.82(19) . . . . ?
C6A P1 C3 N2 -146.6(2) . . . . ?
C1 P1 C3 N2 -50.27(16) . . . . ?
Fe1 P1 C3 N2 69.15(16) . . . . ?
C2 N2 C4 P2 -59.85(19) . . . . ?
C3 N2 C4 P2 68.2(2) . . . . ?
C12 P2 C4 N2 153.92(15) . . . . ?
C5 P2 C4 N2 50.75(16) . . . . ?
Fe1 P2 C4 N2 -68.43(16) . . . . ?
C2 N1 C5 P2 61.27(19) . . . . ?
C1 N1 C5 P2 -66.8(2) . . . . ?
C12 P2 C5 N1 -149.66(15) . . . . ?
C4 P2 C5 N1 -51.10(16) . . . . ?
Fe1 P2 C5 N1 69.07(15) . . . . ?
C6A P1 C6 C7 -176.0(12) . . . . ?
C1 P1 C6 C7 -135.2(3) . . . . ?
C3 P1 C6 C7 -38.2(3) . . . . ?
Fe1 P1 C6 C7 89.1(3) . . . . ?
C6A P1 C6 C11 -1.7(9) . . . . ?
C1 P1 C6 C11 39.1(3) . . . . ?
C3 P1 C6 C11 136.2(3) . . . . ?
Fe1 P1 C6 C11 -96.6(3) . . . . ?
C11 C6 C7 C8 -1.9(6) . . . . ?
P1 C6 C7 C8 172.4(3) . . . . ?
C6 C7 C8 C9 1.8(6) . . . . ?
C7 C8 C9 C10 -0.6(6) . . . . ?
C8 C9 C10 C11 -0.3(6) . . . . ?
C7 C6 C11 C10 1.0(6) . . . . ?
P1 C6 C11 C10 -173.5(3) . . . . ?
C9 C10 C11 C6 0.1(6) . . . . ?
C5 P2 C12 C13 -30.6(2) . . . . ?
C4 P2 C12 C13 -127.85(19) . . . . ?
Fe1 P2 C12 C13 102.88(18) . . . . ?
C5 P2 C12 C17 144.34(17) . . . . ?
C4 P2 C12 C17 47.06(19) . . . . ?
Fe1 P2 C12 C17 -82.21(18) . . . . ?
C17 C12 C13 C14 -1.0(3) . . . . ?
P2 C12 C13 C14 173.90(19) . . . . ?
C12 C13 C14 C15 -0.7(4) . . . . ?
C13 C14 C15 C16 1.9(4) . . . . ?
C14 C15 C16 C17 -1.4(4) . . . . ?
C15 C16 C17 C12 -0.4(4) . . . . ?
C13 C12 C17 C16 1.6(3) . . . . ?
P2 C12 C17 C16 -173.51(19) . . . . ?
C19 N3 C18 P3 61.27(19) . . . . ?
C21 N3 C18 P3 -67.8(2) . . . . ?
C23 P3 C18 N3 -160.41(15) . . . . ?
C20 P3 C18 N3 -53.13(16) . . . . ?
Fe2 P3 C18 N3 68.17(16) . . . . ?
C18 N3 C19 N4 -64.0(2) . . . . ?
C21 N3 C19 N4 66.2(2) . . . . ?
C22 N4 C19 N3 -63.4(2) . . . . ?
C20 N4 C19 N3 64.5(2) . . . . ?
C22 N4 C20 P3 64.8(2) . . . . ?
C19 N4 C20 P3 -60.3(2) . . . . ?
C23 P3 C20 N4 152.91(14) . . . . ?
C18 P3 C20 N4 51.43(16) . . . . ?
Fe2 P3 C20 N4 -68.36(16) . . . . ?
C19 N3 C21 P4 -61.20(19) . . . . ?
C18 N3 C21 P4 66.7(2) . . . . ?
C29 P4 C21 N3 147.91(14) . . . . ?
C22 P4 C21 N3 50.50(16) . . . . ?
Fe2 P4 C21 N3 -68.41(16) . . . . ?
C19 N4 C22 P4 60.21(19) . . . . ?
C20 N4 C22 P4 -66.7(2) . . . . ?
C29 P4 C22 N4 -161.62(15) . . . . ?
C21 P4 C22 N4 -52.65(16) . . . . ?
Fe2 P4 C22 N4 67.78(16) . . . . ?
C20 P3 C23 C24 -158.90(15) . . . . ?
C18 P3 C23 C24 -60.23(17) . . . . ?
Fe2 P3 C23 C24 65.65(17) . . . . ?
C20 P3 C23 C28 21.92(18) . . . . ?
C18 P3 C23 C28 120.59(17) . . . . ?
Fe2 P3 C23 C28 -113.53(15) . . . . ?
C28 C23 C24 C25 -1.2(3) . . . . ?
P3 C23 C24 C25 179.61(15) . . . . ?
C23 C24 C25 C26 0.7(3) . . . . ?
C24 C25 C26 C27 0.6(3) . . . . ?
C25 C26 C27 C28 -1.4(3) . . . . ?
C26 C27 C28 C23 1.0(3) . . . . ?
C24 C23 C28 C27 0.3(3) . . . . ?
P3 C23 C28 C27 179.51(15) . . . . ?
C21 P4 C29 C30 4.3(2) . . . . ?
C22 P4 C29 C30 101.67(18) . . . . ?
Fe2 P4 C29 C30 -135.45(15) . . . . ?
C21 P4 C29 C34 -169.26(15) . . . . ?
C22 P4 C29 C34 -71.94(16) . . . . ?
Fe2 P4 C29 C34 50.94(17) . . . . ?
C34 C29 C30 C31 0.4(3) . . . . ?
P4 C29 C30 C31 -173.07(16) . . . . ?
C29 C30 C31 C32 -0.1(3) . . . . ?
C30 C31 C32 C33 0.0(3) . . . . ?
C31 C32 C33 C34 -0.2(3) . . . . ?
C32 C33 C34 C29 0.5(3) . . . . ?
C30 C29 C34 C33 -0.6(3) . . . . ?
P4 C29 C34 C33 173.36(16) . . . . ?
C36 N5 C35 P5 61.12(19) . . . . ?
C38 N5 C35 P5 -67.1(2) . . . . ?
C40 P5 C35 N5 -159.77(14) . . . . ?
C37 P5 C35 N5 -52.79(16) . . . . ?
Fe2 P5 C35 N5 68.57(15) . . . . ?
C39 N6 C36 N5 -64.5(2) . . . . ?
C37 N6 C36 N5 64.5(2) . . . . ?
C35 N5 C36 N6 -63.8(2) . . . . ?
C38 N5 C36 N6 66.2(2) . . . . ?
C36 N6 C37 P5 -60.42(19) . . . . ?
C39 N6 C37 P5 66.48(19) . . . . ?
C40 P5 C37 N6 153.60(14) . . . . ?
C35 P5 C37 N6 51.05(15) . . . . ?
Fe2 P5 C37 N6 -68.12(15) . . . . ?
C36 N5 C38 P6 -61.40(19) . . . . ?
C35 N5 C38 P6 66.2(2) . . . . ?
C46 P6 C38 N5 150.33(14) . . . . ?
C39 P6 C38 N5 51.08(16) . . . . ?
Fe2 P6 C38 N5 -68.71(15) . . . . ?
C36 N6 C39 P6 60.45(18) . . . . ?
C37 N6 C39 P6 -67.90(19) . . . . ?
C46 P6 C39 N6 -157.55(14) . . . . ?
C38 P6 C39 N6 -52.03(15) . . . . ?
Fe2 P6 C39 N6 68.25(15) . . . . ?
C37 P5 C40 C45 13.51(19) . . . . ?
C35 P5 C40 C45 112.39(17) . . . . ?
Fe2 P5 C40 C45 -121.66(15) . . . . ?
C37 P5 C40 C41 -166.64(16) . . . . ?
C35 P5 C40 C41 -67.77(17) . . . . ?
Fe2 P5 C40 C41 58.19(17) . . . . ?
C45 C40 C41 C42 0.3(3) . . . . ?
P5 C40 C41 C42 -179.52(16) . . . . ?
C40 C41 C42 C43 -0.5(3) . . . . ?
C41 C42 C43 C44 0.2(3) . . . . ?
C42 C43 C44 C45 0.4(3) . . . . ?
C43 C44 C45 C40 -0.6(3) . . . . ?
C41 C40 C45 C44 0.2(3) . . . . ?
P5 C40 C45 C44 -179.93(15) . . . . ?
C38 P6 C46 C51 -157.88(16) . . . . ?
C39 P6 C46 C51 -60.18(17) . . . . ?
Fe2 P6 C46 C51 66.57(17) . . . . ?
C38 P6 C46 C47 18.28(18) . . . . ?
C39 P6 C46 C47 115.97(17) . . . . ?
Fe2 P6 C46 C47 -117.27(15) . . . . ?
C51 C46 C47 C48 0.2(3) . . . . ?
P6 C46 C47 C48 -175.96(15) . . . . ?
C46 C47 C48 C49 0.6(3) . . . . ?
C47 C48 C49 C50 -0.5(3) . . . . ?
C48 C49 C50 C51 -0.3(3) . . . . ?
C49 C50 C51 C46 1.1(3) . . . . ?
C47 C46 C51 C50 -1.0(3) . . . . ?
P6 C46 C51 C50 175.26(16) . . . . ?
C6 P1 C6A C11A 171.6(14) . . . . ?
C1 P1 C6A C11A 30.9(5) . . . . ?
C3 P1 C6A C11A 128.0(5) . . . . ?
Fe1 P1 C6A C11A -93.2(5) . . . . ?
C6 P1 C6A C7A -2.5(8) . . . . ?
C1 P1 C6A C7A -143.2(4) . . . . ?
C3 P1 C6A C7A -46.1(4) . . . . ?
Fe1 P1 C6A C7A 92.7(4) . . . . ?
C11A C6A C7A C8A -3.0(8) . . . . ?
P1 C6A C7A C8A 171.4(4) . . . . ?
C6A C7A C8A C9A 3.0(8) . . . . ?
C7A C8A C9A C10A -1.4(8) . . . . ?
C8A C9A C10A C11A -0.1(9) . . . . ?
C7A C6A C11A C10A 1.4(9) . . . . ?
P1 C6A C11A C10A -172.4(5) . . . . ?
C9A C10A C11A C6A 0.2(9) . . . . ?
